data_1504830
loop_
_publ_author_name
'Li, Lei'
'McDonald, Robert'
'West, F. G.'

_publ_section_title
;
 Concise route to triquinanes from pyran-2-ones.
;
_journal_issue 17
_journal_name_full 'Organic letters'
_journal_page_first 3733
_journal_page_last 3736
_journal_paper_doi 10.1021/ol8013683
_journal_volume 10
_journal_year 2008
_chemical_formula_moiety 'C12 H14 O2'
_chemical_formula_sum 'C12 H14 O2'
_chemical_formula_weight 190.23
_chemical_name_systematic 3a-hydroxy-2-methyl-3a,3b,4,5,6,7a-hexahydro-1H-cyclopenta[a]pentalen-1-one
_space_group_IT_number 14
_symmetry_cell_setting monoclinic
_symmetry_space_group_name_Hall '-P 2yn'
_symmetry_space_group_name_H-M 'P 1 21/n 1'
_atom_sites_solution_hydrogens geom
_atom_sites_solution_primary direct
_atom_sites_solution_secondary difmap
_audit_creation_method SHELXL-97
_cell_angle_alpha 90.00
_cell_angle_beta 90.007(3)
_cell_angle_gamma 90.00
_cell_formula_units_Z 4
_cell_length_a 7.7390(16)
_cell_length_b 6.5756(14)
_cell_length_c 19.227(4)
_cell_measurement_reflns_used 2160
_cell_measurement_temperature 193(2)
_cell_measurement_theta_max 26.94
_cell_measurement_theta_min 2.84
_cell_volume 978.4(4)
_computing_cell_refinement 'Bruker SAINT (Bruker, 1997)'
_computing_data_collection 'Bruker SMART (Bruker, 1997)'
_computing_data_reduction 'Bruker SAINT (Bruker, 1997)'
_computing_molecular_graphics 'Bruker SHELXTL (Bruker, 1997)'
_computing_publication_material 'Bruker SHELXTL (Bruker, 1997)'
_computing_structure_refinement 'SHELXL-97 (Sheldrick, 1997)'
_computing_structure_solution 'SHELXS-97 (Sheldrick, 1990)'
_diffrn_ambient_temperature 193(2)
_diffrn_detector_area_resol_mean 8.192
_diffrn_measured_fraction_theta_full 0.994
_diffrn_measured_fraction_theta_max 0.994
_diffrn_measurement_device_type 'Bruker PLATFORM diffractometer/SMART 1000 CCD area detector'
_diffrn_measurement_method '\w scans'
_diffrn_radiation_monochromator graphite
_diffrn_radiation_source 'fine-focus sealed tube'
_diffrn_radiation_type MoK\a
_diffrn_radiation_wavelength 0.71073
_diffrn_reflns_av_R_equivalents 0.0188
_diffrn_reflns_av_sigmaI/netI 0.0197
_diffrn_reflns_limit_h_max 10
_diffrn_reflns_limit_h_min -9
_diffrn_reflns_limit_k_max 8
_diffrn_reflns_limit_k_min -8
_diffrn_reflns_limit_l_max 22
_diffrn_reflns_limit_l_min -24
_diffrn_reflns_number 6206
_diffrn_reflns_theta_full 27.45
_diffrn_reflns_theta_max 27.45
_diffrn_reflns_theta_min 2.12
_diffrn_standards_decay_% 0
_diffrn_standards_interval_time 0
_diffrn_standards_number 0
_exptl_absorpt_coefficient_mu 0.087
_exptl_absorpt_correction_T_max 0.9880
_exptl_absorpt_correction_T_min 0.9403
_exptl_absorpt_correction_type multi-scan
_exptl_absorpt_process_details 'SADABS (Sheldrick, 1996)'
_exptl_crystal_colour colorless
_exptl_crystal_density_diffrn 1.291
_exptl_crystal_density_method 'not measured'
_exptl_crystal_description plate
_exptl_crystal_F_000 408
_exptl_crystal_size_max 0.72
_exptl_crystal_size_mid 0.40
_exptl_crystal_size_min 0.14
_refine_diff_density_max 0.256
_refine_diff_density_min -0.230
_refine_diff_density_rms 0.047
_refine_ls_extinction_method none
_refine_ls_goodness_of_fit_ref 1.044
_refine_ls_hydrogen_treatment constr
_refine_ls_matrix_type full
_refine_ls_number_parameters 129
_refine_ls_number_reflns 2228
_refine_ls_number_restraints 0
_refine_ls_restrained_S_all 1.044
_refine_ls_R_factor_all 0.0537
_refine_ls_R_factor_gt 0.0446
_refine_ls_shift/su_max 0.000
_refine_ls_shift/su_mean 0.000
_refine_ls_structure_factor_coef Fsqd
_refine_ls_weighting_details 'calc w=1/[\s^2^(Fo^2^)+(0.0685P)^2^+0.2823P] where P=(Fo^2^+2Fc^2^)/3'
_refine_ls_weighting_scheme calc
_refine_ls_wR_factor_gt 0.1176
_refine_ls_wR_factor_ref 0.1256
_reflns_number_gt 1853
_reflns_number_total 2228
_reflns_threshold_expression I>2\s(I)
_cod_data_source_file ol8013683_si_002.cif
_cod_data_source_block 8a
_cod_depositor_comments
;
The following automatic conversions were performed:

'_symmetry_cell_setting' value 'Monoclinic' changed to 'monoclinic'
according to /home/saulius/struct/CIF-dictionaries/cif_core.dic
dictionary named 'cif_core.dic' version 2.4.1 from 2010-06-29.

Automatic conversion script
Id: cif_fix_values 1715 2011-07-08 13:25:40Z adriana 
;
_cod_original_sg_symbol_H-M 'P 21/n'
_cod_database_code 1504830

loop_
_symmetry_equiv_pos_as_xyz
'x, y, z'
'-x+1/2, y+1/2, -z+1/2'
'-x, -y, -z'
'x-1/2, -y-1/2, z-1/2'

loop_
_atom_site_label
_atom_site_type_symbol
_atom_site_fract_x
_atom_site_fract_y
_atom_site_fract_z
_atom_site_U_iso_or_equiv
_atom_site_adp_type
_atom_site_occupancy
_atom_site_symmetry_multiplicity
_atom_site_calc_flag
_atom_site_refinement_flags
O1 O 0.38520(16) 0.57691(17) 0.22418(5) 0.0472(3) Uani 1 1 d .
C1 C 0.34610(19) 0.4335(2) 0.18699(6) 0.0331(3) Uani 1 1 d .
O2 O 0.05417(13) 0.07430(15) 0.13011(5) 0.0366(3) Uani 1 1 d .
H2O H 0.0552 0.0629 0.1736 0.055 Uiso 1 1 calc R
C2 C 0.44837(17) 0.2473(2) 0.17657(7) 0.0322(3) Uani 1 1 d .
C3 C 0.36378(17) 0.1247(2) 0.13298(7) 0.0310(3) Uani 1 1 d .
H3 H 0.4084 -0.0030 0.1184 0.037 Uiso 1 1 calc R
C4 C 0.19139(16) 0.20551(19) 0.10872(6) 0.0270(3) Uani 1 1 d .
C5 C 0.17541(16) 0.23861(19) 0.02973(6) 0.0261(3) Uani 1 1 d .
H5 H 0.0540 0.2073 0.0155 0.031 Uiso 1 1 calc R
C6 C 0.29791(18) 0.1481(2) -0.02464(7) 0.0332(3) Uani 1 1 d .
H6A H 0.2649 0.0071 -0.0368 0.040 Uiso 1 1 calc R
H6B H 0.4192 0.1498 -0.0083 0.040 Uiso 1 1 calc R
C7 C 0.2710(2) 0.2941(2) -0.08651(7) 0.0365(3) Uani 1 1 d .
H7A H 0.1647 0.2587 -0.1124 0.044 Uiso 1 1 calc R
H7B H 0.3706 0.2882 -0.1188 0.044 Uiso 1 1 calc R
C8 C 0.25517(18) 0.5077(2) -0.05362(7) 0.0338(3) Uani 1 1 d .
H8A H 0.3664 0.5818 -0.0559 0.041 Uiso 1 1 calc R
H8B H 0.1650 0.5892 -0.0772 0.041 Uiso 1 1 calc R
C9 C 0.20550(16) 0.46277(19) 0.02049(7) 0.0278(3) Uani 1 1 d .
C10 C 0.20594(18) 0.5646(2) 0.07993(7) 0.0320(3) Uani 1 1 d .
H10 H 0.2175 0.7081 0.0835 0.038 Uiso 1 1 calc R
C11 C 0.18568(17) 0.4226(2) 0.14139(7) 0.0304(3) Uani 1 1 d .
H11 H 0.0769 0.4481 0.1681 0.037 Uiso 1 1 calc R
C12 C 0.6182(2) 0.2145(3) 0.21180(8) 0.0463(4) Uani 1 1 d .
H12A H 0.6670 0.0841 0.1969 0.056 Uiso 1 1 calc R
H12B H 0.6014 0.2133 0.2623 0.056 Uiso 1 1 calc R
H12C H 0.6976 0.3247 0.1993 0.056 Uiso 1 1 calc R

loop_
_atom_site_aniso_label
_atom_site_aniso_U_11
_atom_site_aniso_U_22
_atom_site_aniso_U_33
_atom_site_aniso_U_23
_atom_site_aniso_U_13
_atom_site_aniso_U_12
O1 0.0616(7) 0.0489(6) 0.0309(6) -0.0128(5) -0.0051(5) -0.0074(5)
C1 0.0389(7) 0.0407(7) 0.0197(6) -0.0014(5) 0.0015(5) -0.0058(6)
O2 0.0363(6) 0.0441(6) 0.0292(5) 0.0063(4) -0.0017(4) -0.0118(4)
C2 0.0310(7) 0.0434(8) 0.0222(6) 0.0035(5) -0.0013(5) -0.0026(5)
C3 0.0325(7) 0.0333(7) 0.0272(6) 0.0025(5) -0.0016(5) 0.0023(5)
C4 0.0273(6) 0.0283(6) 0.0254(6) 0.0008(5) 0.0000(5) -0.0017(5)
C5 0.0274(6) 0.0278(6) 0.0230(6) -0.0006(4) -0.0016(4) 0.0007(5)
C6 0.0383(7) 0.0334(7) 0.0280(7) -0.0032(5) 0.0009(5) 0.0061(6)
C7 0.0388(7) 0.0450(8) 0.0257(7) -0.0005(6) 0.0033(5) 0.0036(6)
C8 0.0329(7) 0.0384(7) 0.0299(7) 0.0059(6) 0.0014(5) 0.0007(5)
C9 0.0255(6) 0.0291(6) 0.0287(7) 0.0025(5) -0.0017(5) 0.0025(5)
C10 0.0362(7) 0.0264(6) 0.0334(7) -0.0012(5) -0.0022(5) 0.0019(5)
C11 0.0322(7) 0.0333(7) 0.0258(6) -0.0044(5) 0.0012(5) 0.0021(5)
C12 0.0377(8) 0.0646(10) 0.0365(8) 0.0052(7) -0.0114(6) -0.0035(7)

loop_
_atom_type_symbol
_atom_type_description
_atom_type_scat_dispersion_real
_atom_type_scat_dispersion_imag
_atom_type_scat_source
C C 0.0033 0.0016 'International Tables Vol C Tables 4.2.6.8 and 6.1.1.4'
H H 0.0000 0.0000 'International Tables Vol C Tables 4.2.6.8 and 6.1.1.4'
O O 0.0106 0.0060 'International Tables Vol C Tables 4.2.6.8 and 6.1.1.4'

loop_
_geom_angle_atom_site_label_1
_geom_angle_atom_site_label_2
_geom_angle_atom_site_label_3
_geom_angle
O1 C1 C2 126.07(13)
O1 C1 C11 125.14(13)
C2 C1 C11 108.75(11)
C3 C2 C1 108.92(12)
C3 C2 C12 128.96(14)
C1 C2 C12 122.12(13)
C2 C3 C4 114.50(12)
O2 C4 C3 110.81(10)
O2 C4 C5 108.05(10)
C3 C4 C5 115.18(11)
O2 C4 C11 114.55(11)
C3 C4 C11 102.87(10)
C5 C4 C11 105.40(10)
C9 C5 C6 101.79(10)
C9 C5 C4 104.06(10)
C6 C5 C4 124.67(11)
C5 C6 C7 101.61(11)
C6 C7 C8 105.12(11)
C9 C8 C7 103.25(11)
C10 C9 C5 113.22(12)
C10 C9 C8 135.79(13)
C5 C9 C8 110.13(11)
C9 C10 C11 111.17(12)
C10 C11 C1 109.64(11)
C10 C11 C4 104.31(10)
C1 C11 C4 104.59(10)

loop_
_geom_bond_atom_site_label_1
_geom_bond_atom_site_label_2
_geom_bond_distance
O1 C1 1.2217(17)
C1 C2 1.471(2)
C1 C11 1.5214(19)
O2 C4 1.4288(15)
C2 C3 1.3347(19)
C2 C12 1.4942(19)
C3 C4 1.5099(18)
C4 C5 1.5390(17)
C4 C11 1.5602(18)
C5 C9 1.5028(18)
C5 C6 1.5317(18)
C6 C7 1.5426(19)
C7 C8 1.545(2)
C8 C9 1.5052(18)
C9 C10 1.3246(19)
C10 C11 1.5143(19)

loop_
_geom_hbond_atom_site_label_D
_geom_hbond_atom_site_label_H
_geom_hbond_atom_site_label_A
_geom_hbond_distance_DH
_geom_hbond_distance_HA
_geom_hbond_distance_DA
_geom_hbond_angle_DHA
_geom_hbond_site_symmetry_A
O2 H2O O1 0.84 2.02 2.8405(15) 165.2 2_545

loop_
_geom_torsion_atom_site_label_1
_geom_torsion_atom_site_label_2
_geom_torsion_atom_site_label_3
_geom_torsion_atom_site_label_4
_geom_torsion
O1 C1 C2 C3 179.42(14)
C11 C1 C2 C3 -2.84(15)
O1 C1 C2 C12 -0.3(2)
C11 C1 C2 C12 177.42(13)
C1 C2 C3 C4 -1.33(16)
C12 C2 C3 C4 178.39(14)
C2 C3 C4 O2 -118.15(13)
C2 C3 C4 C5 118.83(13)
C2 C3 C4 C11 4.72(15)
O2 C4 C5 C9 136.25(11)
C3 C4 C5 C9 -99.27(12)
C11 C4 C5 C9 13.35(13)
O2 C4 C5 C6 -108.32(13)
C3 C4 C5 C6 16.16(18)
C11 C4 C5 C6 128.79(13)
C9 C5 C6 C7 -41.17(12)
C4 C5 C6 C7 -157.68(12)
C5 C6 C7 C8 39.08(14)
C6 C7 C8 C9 -20.96(14)
C6 C5 C9 C10 -141.42(12)
C4 C5 C9 C10 -10.77(15)
C6 C5 C9 C8 29.70(13)
C4 C5 C9 C8 160.35(10)
C7 C8 C9 C10 162.74(15)
C7 C8 C9 C5 -5.51(14)
C5 C9 C10 C11 3.21(16)
C8 C9 C10 C11 -164.78(14)
C9 C10 C11 C1 117.21(13)
C9 C10 C11 C4 5.67(15)
O1 C1 C11 C10 71.95(17)
C2 C1 C11 C10 -105.81(12)
O1 C1 C11 C4 -176.70(13)
C2 C1 C11 C4 5.54(14)
O2 C4 C11 C10 -130.41(11)
C3 C4 C11 C10 109.26(11)
C5 C4 C11 C10 -11.78(13)
O2 C4 C11 C1 114.45(12)
C3 C4 C11 C1 -5.88(13)
C5 C4 C11 C1 -126.92(11)
